data_7717050
loop_
_publ_author_name
'Lin, Na'
'Li, Yun-Xia'
'Liu, Yu'
'Sun, Kai-Qi'
'Zhang, Hong-Yan'
'Lei, Xiao-Wu'
'Chen, Zhi-Wei'

_publ_section_title
;
 Broadband blue light emissions of one-dimensional hybrid Cu(I) halides
 with ultrahigh anti -water stability.
;
_journal_issue 40
_journal_name_full 'Dalton transactions (Cambridge, England : 2003)'
_journal_page_first 16577
_journal_page_last 16584
_journal_paper_doi 10.1039/d4dt02072c
_journal_volume 53
_journal_year 2024
_chemical_formula_moiety '0.5(C8 N2), 0.5(Br4 Cu2)'
_chemical_formula_sum 'C4 Br2 Cu N'
_chemical_formula_weight 285.41
_space_group_crystal_system monoclinic
_space_group_IT_number 12
_space_group_name_Hall '-C 2y'
_space_group_name_H-M_alt 'C 1 2/m 1'
_audit_creation_date 2024-06-20
_audit_creation_method
;
Olex2 1.5
(compiled 2023.08.24 svn.re1ec1418 for OlexSys, GUI svn.r6817)
;
_audit_update_record
;
2024-07-02 deposited with the CCDC.	2024-09-18 downloaded from the CCDC.
;
_cell_angle_alpha 90
_cell_angle_beta 121.275(2)
_cell_angle_gamma 90
_cell_formula_units_Z 4
_cell_length_a 13.848(4)
_cell_length_b 6.7421(19)
_cell_length_c 9.389(3)
_cell_measurement_reflns_used 2375
_cell_measurement_temperature 296(2)
_cell_measurement_theta_max 27.35
_cell_measurement_theta_min 2.54
_cell_volume 749.2(4)
_computing_molecular_graphics 'Olex2 1.5 (Dolomanov et al., 2009)'
_computing_publication_material 'Olex2 1.5 (Dolomanov et al., 2009)'
_computing_structure_refinement 'SHELXL 2018/3 (Sheldrick, 2015)'
_computing_structure_solution 'SHELXS-97 (Sheldrick, 2008)'
_diffrn_ambient_temperature 296.15
_diffrn_measured_fraction_theta_full 0.999
_diffrn_measured_fraction_theta_max 0.995
_diffrn_measurement_device_type 'CCD area detector'
_diffrn_measurement_method 'phi and omega scans'
_diffrn_radiation_monochromator graphite
_diffrn_radiation_type MoK\a
_diffrn_radiation_wavelength 0.71073
_diffrn_reflns_av_R_equivalents 0.0420
_diffrn_reflns_av_unetI/netI 0.0317
_diffrn_reflns_Laue_measured_fraction_full 0.999
_diffrn_reflns_Laue_measured_fraction_max 0.995
_diffrn_reflns_limit_h_max 17
_diffrn_reflns_limit_h_min -17
_diffrn_reflns_limit_k_max 8
_diffrn_reflns_limit_k_min -8
_diffrn_reflns_limit_l_max 11
_diffrn_reflns_limit_l_min -12
_diffrn_reflns_number 4263
_diffrn_reflns_point_group_measured_fraction_full 0.999
_diffrn_reflns_point_group_measured_fraction_max 0.995
_diffrn_reflns_theta_full 25.242
_diffrn_reflns_theta_max 27.449
_diffrn_reflns_theta_min 2.538
_diffrn_source_current 30.0
_diffrn_source_power 1.5
_diffrn_source_voltage 50.0
_diffrn_standards_number 0
_exptl_absorpt_coefficient_mu 13.478
_exptl_absorpt_correction_type none
_exptl_crystal_colour 'clear light colourless'
_exptl_crystal_colour_lustre clear
_exptl_crystal_colour_modifier light
_exptl_crystal_colour_primary colourless
_exptl_crystal_density_diffrn 2.530
_exptl_crystal_density_method 'not measured'
_exptl_crystal_description block
_exptl_crystal_F_000 520
_exptl_crystal_size_max 0.12
_exptl_crystal_size_mid 0.11
_exptl_crystal_size_min 0.1
_refine_diff_density_max 1.457
_refine_diff_density_min -0.764
_refine_diff_density_rms 0.178
_refine_ls_extinction_coef 0.0066(8)
_refine_ls_extinction_expression Fc^*^=kFc[1+0.001xFc^2^\l^3^/sin(2\q)]^-1/4^
_refine_ls_extinction_method 'SHELXL-2018/3 (Sheldrick 2018)'
_refine_ls_goodness_of_fit_ref 1.123
_refine_ls_hydrogen_treatment undef
_refine_ls_matrix_type full
_refine_ls_number_parameters 46
_refine_ls_number_reflns 922
_refine_ls_number_restraints 0
_refine_ls_restrained_S_all 1.123
_refine_ls_R_factor_all 0.0424
_refine_ls_R_factor_gt 0.0383
_refine_ls_shift/su_max 0.000
_refine_ls_shift/su_mean 0.000
_refine_ls_structure_factor_coef Fsqd
_refine_ls_weighting_details 'w=1/[\s^2^(Fo^2^)+(0.0477P)^2^+6.9696P] where P=(Fo^2^+2Fc^2^)/3'
_refine_ls_weighting_scheme calc
_refine_ls_wR_factor_gt 0.1019
_refine_ls_wR_factor_ref 0.1042
_reflns_Friedel_coverage 0.000
_reflns_number_gt 833
_reflns_number_total 922
_reflns_threshold_expression 'I > 2\s(I)'
_cod_data_source_file d4dt02072c2.cif
_cod_data_source_block 1
_cod_depositor_comments 'Adding full bibliography for 7717050--7717052.cif.'
_cod_database_code 7717050
_shelx_shelxl_version_number 2018/3
_shelx_space_group_comment
;
The symmetry employed for this shelxl refinement is uniquely defined
by the following loop, which should always be used as a source of
symmetry information in preference to the above space-group names.
They are only intended as comments.
;
_shelx_estimated_absorpt_t_max 0.346
_shelx_estimated_absorpt_t_min 0.295
_olex2_refinement_description
;
;
_olex2_submission_special_instructions 'No special instructions were received'

loop_
_space_group_symop_operation_xyz
'x, y, z'
'-x, y, -z'
'x+1/2, y+1/2, z'
'-x+1/2, y+1/2, -z'
'-x, -y, -z'
'x, -y, z'
'-x+1/2, -y+1/2, -z'
'x+1/2, -y+1/2, z'

loop_
_atom_site_label
_atom_site_type_symbol
_atom_site_fract_x
_atom_site_fract_y
_atom_site_fract_z
_atom_site_U_iso_or_equiv
_atom_site_adp_type
_atom_site_occupancy
_atom_site_site_symmetry_order
_atom_site_calc_flag
_atom_site_refinement_flags_posn
_atom_site_refinement_flags_adp
_atom_site_refinement_flags_occupancy
_atom_site_disorder_assembly
_atom_site_disorder_group
N1 N 0.8752(5) -1.000000 0.8831(7) 0.0187(11) Uani 1 2 d S T P . .
C1 C 0.8544(7) -1.000000 0.7063(9) 0.0349(18) Uani 1 2 d S T P . .
C2 C 0.7609(6) -1.000000 0.8682(10) 0.0299(16) Uani 1 2 d S T P . .
C3 C 0.9392(4) -1.1822(7) 0.9793(6) 0.0235(10) Uani 1 1 d . . . . .
Br1 Br 0.64941(6) -1.500000 0.67394(9) 0.0291(3) Uani 1 2 d S T P . .
Cu1 Cu 0.500000 -1.24536(16) 0.500000 0.0374(3) Uani 1 2 d S T P . .
Br2 Br 0.45560(6) -1.000000 0.65759(9) 0.0259(3) Uani 1 2 d S T P . .

loop_
_atom_site_aniso_label
_atom_site_aniso_U_11
_atom_site_aniso_U_22
_atom_site_aniso_U_33
_atom_site_aniso_U_23
_atom_site_aniso_U_13
_atom_site_aniso_U_12
N1 0.015(3) 0.021(3) 0.016(3) 0.000 0.005(2) 0.000
C1 0.033(4) 0.037(4) 0.017(4) 0.000 0.001(3) 0.000
C2 0.020(3) 0.038(4) 0.033(4) 0.000 0.014(3) 0.000
C3 0.021(2) 0.017(2) 0.026(2) 0.0024(19) 0.008(2) 0.0007(18)
Br1 0.0283(4) 0.0244(4) 0.0245(4) 0.000 0.0067(3) 0.000
Cu1 0.0440(6) 0.0304(6) 0.0385(6) 0.000 0.0219(5) 0.000
Br2 0.0332(4) 0.0233(4) 0.0265(4) 0.000 0.0192(3) 0.000

loop_
_atom_type_symbol
_atom_type_description
_atom_type_scat_dispersion_real
_atom_type_scat_dispersion_imag
_atom_type_scat_source
Br Br -0.2901 2.4595 'International Tables Vol C Tables 4.2.6.8 and 6.1.1.4'
C C 0.0033 0.0016 'International Tables Vol C Tables 4.2.6.8 and 6.1.1.4'
Cu Cu 0.3201 1.2651 'International Tables Vol C Tables 4.2.6.8 and 6.1.1.4'
N N 0.0061 0.0033 'International Tables Vol C Tables 4.2.6.8 and 6.1.1.4'

loop_
_geom_angle_atom_site_label_1
_geom_angle_atom_site_label_2
_geom_angle_atom_site_label_3
_geom_angle
_geom_angle_site_symmetry_1
_geom_angle_site_symmetry_3
_geom_angle_publ_flag
C2 N1 C1 107.5(6) . . ?
C3 N1 C1 111.8(3) 6_535 . ?
C3 N1 C1 111.8(3) . . ?
C3 N1 C2 108.4(3) 6_535 . ?
C3 N1 C2 108.4(3) . . ?
C3 N1 C3 108.9(5) . 6_535 ?
N1 C3 C3 112.4(3) . 2_757 ?
Cu1 Br1 Cu1 85.58(5) 5_626 . ?
Br1 Cu1 Br1 94.42(5) 5_626 . ?
Br2 Cu1 Br1 115.94(3) . . ?
Br2 Cu1 Br1 115.94(3) 5_636 5_626 ?
Br2 Cu1 Br1 117.49(3) . 5_626 ?
Br2 Cu1 Br1 117.49(3) 5_636 . ?
Br2 Cu1 Br2 97.13(5) 5_636 . ?
Cu1 Br2 Cu1 82.87(5) . 5_636 ?

loop_
_geom_bond_atom_site_label_1
_geom_bond_atom_site_label_2
_geom_bond_distance
_geom_bond_site_symmetry_2
_geom_bond_publ_flag
N1 C1 1.530(9) . ?
N1 C2 1.515(9) . ?
N1 C3 1.510(6) . ?
N1 C3 1.510(6) 6_535 ?
C3 C3 1.520(9) 2_757 ?
Br1 Cu1 2.5272(10) 5_626 ?
Br1 Cu1 2.5273(10) . ?
Cu1 Br2 2.4996(10) 5_636 ?
Cu1 Br2 2.4997(10) . ?

loop_
_geom_torsion_atom_site_label_1
_geom_torsion_atom_site_label_2
_geom_torsion_atom_site_label_3
_geom_torsion_atom_site_label_4
_geom_torsion
_geom_torsion_site_symmetry_1
_geom_torsion_site_symmetry_2
_geom_torsion_site_symmetry_3
_geom_torsion_site_symmetry_4
_geom_torsion_publ_flag
C1 N1 C3 C3 69.2(6) . . . 2_757 ?
C2 N1 C3 C3 -172.5(5) . . . 2_757 ?
C3 N1 C3 C3 -54.7(7) 6_535 . . 2_757 ?
